data_4107614
loop_
_publ_author_name
'Marius V. C\^ampian'
'Eric Clot'
'Odile Eisenstein'
'Ulrike Helmstedt'
'Naseralla Jasim'
'Robin N. Perutz'
'Adrian C. Whitwood'
'David Williamson'

_publ_contact_author_address
;Department of Chemistry,
University of York,
Heslington,
York YO10 5DD
UK
;
_publ_contact_author_email rnp1@york.ac.uk
_publ_contact_author_fax '+44 1904 432516'
_publ_contact_author_name 'Prof Robin N Perutz'
_publ_contact_author_phone '+44 1904 432549'
_publ_section_title
;
 Stereochemical Nonrigidity of a Chiral Rhodium Boryl Hydride Complex: A
 \s-Borane Complex as Transition State for Isomerization
;
_journal_name_full 'Journal of the American Chemical Society'
_journal_page_first 4375
_journal_page_last 4385
_journal_paper_doi 10.1021/ja077357o
_journal_volume 130
_journal_year 2008
_chemical_absolute_configuration ad
_chemical_formula_moiety 'C17 H22 Br2 P Rh'
_chemical_formula_sum 'C17 H22 Br2 P Rh'
_chemical_formula_weight 520.05
_chemical_name_systematic
; 
 ? 
;
_space_group_IT_number 19
_symmetry_cell_setting orthorhombic
_symmetry_space_group_name_Hall 'P 2ac 2ab'
_symmetry_space_group_name_H-M 'P 21 21 21'
_atom_sites_solution_hydrogens geom
_atom_sites_solution_primary direct
_atom_sites_solution_secondary difmap
_audit_creation_method SHELXL-97
_cell_angle_alpha 90.00
_cell_angle_beta 90.00
_cell_angle_gamma 90.00
_cell_formula_units_Z 4
_cell_length_a 9.817(4)
_cell_length_b 12.992(5)
_cell_length_c 14.271(5)
_cell_measurement_reflns_used 8057
_cell_measurement_temperature 110(2)
_cell_measurement_theta_max 30.01
_cell_measurement_theta_min 2.52
_cell_volume 1820.2(12)
_computing_cell_refinement 'Bruker SMART'
_computing_data_collection 'Bruker SMART'
_computing_data_reduction 'Bruker SAINT'
_computing_molecular_graphics 'Bruker SHELXTL'
_computing_publication_material 'Bruker SHELXTL'
_computing_structure_refinement 'SHELXL-97 (Sheldrick, 1997)'
_computing_structure_solution 'SHELXS-97 (Sheldrick, 1997)'
_diffrn_ambient_temperature 110(2)
_diffrn_measured_fraction_theta_full 0.993
_diffrn_measured_fraction_theta_max 0.993
_diffrn_measurement_device_type 'CCD area detector'
_diffrn_measurement_method 'phi and omega scans'
_diffrn_radiation_monochromator graphite
_diffrn_radiation_source 'fine-focus sealed tube'
_diffrn_radiation_type MoK\a
_diffrn_radiation_wavelength 0.71073
_diffrn_reflns_av_R_equivalents 0.0351
_diffrn_reflns_av_sigmaI/netI 0.0337
_diffrn_reflns_limit_h_max 13
_diffrn_reflns_limit_h_min -13
_diffrn_reflns_limit_k_max 18
_diffrn_reflns_limit_k_min -18
_diffrn_reflns_limit_l_max 19
_diffrn_reflns_limit_l_min -20
_diffrn_reflns_number 25782
_diffrn_reflns_theta_full 30.10
_diffrn_reflns_theta_max 30.10
_diffrn_reflns_theta_min 2.12
_exptl_absorpt_coefficient_mu 5.409
_exptl_absorpt_correction_T_max 0.620
_exptl_absorpt_correction_T_min 0.407
_exptl_absorpt_correction_type multi-scan
_exptl_absorpt_process_details 'SADABS v2.03; (Sheldrick)'
_exptl_crystal_colour red
_exptl_crystal_density_diffrn 1.898
_exptl_crystal_description plate
_exptl_crystal_F_000 1016
_exptl_crystal_size_max 0.17
_exptl_crystal_size_mid 0.10
_exptl_crystal_size_min 0.09
_refine_diff_density_max 1.434
_refine_diff_density_min -0.443
_refine_diff_density_rms 0.101
_refine_ls_abs_structure_details 'Flack H D (1983), Acta Cryst. A39, 876-881'
_refine_ls_abs_structure_Flack 0.047(5)
_refine_ls_extinction_method none
_refine_ls_goodness_of_fit_ref 1.011
_refine_ls_hydrogen_treatment constr
_refine_ls_matrix_type full
_refine_ls_number_parameters 192
_refine_ls_number_reflns 5289
_refine_ls_number_restraints 0
_refine_ls_restrained_S_all 1.011
_refine_ls_R_factor_all 0.0243
_refine_ls_R_factor_gt 0.0225
_refine_ls_shift/su_max 0.001
_refine_ls_shift/su_mean 0.000
_refine_ls_structure_factor_coef Fsqd
_refine_ls_weighting_details 'calc w=1/[\s^2^(Fo^2^)+(0.0263P)^2^+0.0000P] where P=(Fo^2^+2Fc^2^)/3'
_refine_ls_weighting_scheme calc
_refine_ls_wR_factor_gt 0.0511
_refine_ls_wR_factor_ref 0.0515
_reflns_number_gt 5011
_reflns_number_total 5289
_reflns_threshold_expression >2sigma(I)
_cod_data_source_file ja077357o-file004.cif
_cod_data_source_block rnp0607m
_cod_original_cell_volume 1820.0(12)
_cod_database_code 4107614

loop_
_symmetry_equiv_pos_as_xyz
'x, y, z'
'-x+1/2, -y, z+1/2'
'-x, y+1/2, -z+1/2'
'x+1/2, -y+1/2, -z'

loop_
_atom_site_label
_atom_site_type_symbol
_atom_site_fract_x
_atom_site_fract_y
_atom_site_fract_z
_atom_site_U_iso_or_equiv
_atom_site_adp_type
_atom_site_occupancy
_atom_site_symmetry_multiplicity
_atom_site_calc_flag
_atom_site_refinement_flags
Br1 Br 0.00192(3) 0.89436(2) 0.117615(18) 0.02510(6) Uani 1 1 d .
Br2 Br 0.06811(2) 0.91116(2) 0.365945(17) 0.02203(6) Uani 1 1 d .
C1 C 0.1506(3) 1.1337(2) 0.1677(2) 0.0256(6) Uani 1 1 d .
H1 H 0.0675 1.1596 0.1348 0.031 Uiso 1 1 calc R
C2 C 0.2659(3) 1.0864(2) 0.1238(2) 0.0285(6) Uani 1 1 d .
H2 H 0.2798 1.0775 0.0548 0.034 Uiso 1 1 calc R
C3 C 0.3622(3) 1.0647(2) 0.1944(2) 0.0294(6) Uani 1 1 d .
H3 H 0.4564 1.0378 0.1839 0.035 Uiso 1 1 calc R
C4 C 0.3050(3) 1.0907(2) 0.2822(2) 0.0294(6) Uani 1 1 d .
H4 H 0.3515 1.0869 0.3444 0.035 Uiso 1 1 calc R
C5 C 0.1730(3) 1.13664(19) 0.2631(2) 0.0267(6) Uani 1 1 d .
H5 H 0.1094 1.1658 0.3110 0.032 Uiso 1 1 calc R
C6 C 0.2455(3) 0.6597(2) 0.3468(2) 0.0353(7) Uani 1 1 d .
H6A H 0.1944 0.5957 0.3565 0.053 Uiso 1 1 calc R
H6B H 0.2203 0.7097 0.3952 0.053 Uiso 1 1 calc R
H6C H 0.3434 0.6454 0.3507 0.053 Uiso 1 1 calc R
C7 C 0.2123(3) 0.7031(2) 0.2511(2) 0.0245(6) Uani 1 1 d .
H7 H 0.1127 0.7191 0.2504 0.029 Uiso 1 1 calc R
C8 C 0.2392(3) 0.6270(2) 0.1719(2) 0.0354(7) Uani 1 1 d .
H8A H 0.3231 0.5874 0.1853 0.042 Uiso 1 1 calc R
H8B H 0.1624 0.5780 0.1670 0.042 Uiso 1 1 calc R
C9 C 0.2553(3) 0.6855(2) 0.0803(2) 0.0334(7) Uani 1 1 d .
H9A H 0.1668 0.7145 0.0601 0.040 Uiso 1 1 calc R
H9B H 0.2895 0.6392 0.0304 0.040 Uiso 1 1 calc R
C10 C 0.3576(3) 0.7715(2) 0.09935(19) 0.0234(5) Uani 1 1 d .
H10 H 0.4489 0.7388 0.1078 0.028 Uiso 1 1 calc R
C11 C 0.3707(4) 0.8501(3) 0.0213(2) 0.0353(7) Uani 1 1 d .
H11A H 0.3979 0.8154 -0.0367 0.053 Uiso 1 1 calc R
H11B H 0.4398 0.9013 0.0383 0.053 Uiso 1 1 calc R
H11C H 0.2830 0.8845 0.0118 0.053 Uiso 1 1 calc R
C12 C 0.4574(2) 0.83812(19) 0.2835(2) 0.0205(5) Uani 1 1 d .
C13 C 0.5875(3) 0.84030(19) 0.24415(19) 0.0221(5) Uani 1 1 d .
H13 H 0.5986 0.8272 0.1791 0.026 Uiso 1 1 calc R
C14 C 0.7008(3) 0.86143(19) 0.2989(2) 0.0251(6) Uani 1 1 d .
H14 H 0.7886 0.8632 0.2710 0.030 Uiso 1 1 calc R
C15 C 0.6871(3) 0.8798(2) 0.3931(2) 0.0294(6) Uani 1 1 d .
H15 H 0.7653 0.8916 0.4308 0.035 Uiso 1 1 calc R
C16 C 0.5579(3) 0.8811(3) 0.4329(2) 0.0328(7) Uani 1 1 d .
H16 H 0.5476 0.8962 0.4977 0.039 Uiso 1 1 calc R
C17 C 0.4445(3) 0.8607(2) 0.3790(2) 0.0294(6) Uani 1 1 d .
H17 H 0.3567 0.8619 0.4070 0.035 Uiso 1 1 calc R
P1 P 0.30366(6) 0.82170(5) 0.21462(5) 0.01716(11) Uani 1 1 d .
Rh1 Rh 0.183314(18) 0.972395(14) 0.218716(13) 0.01644(5) Uani 1 1 d .

loop_
_atom_site_aniso_label
_atom_site_aniso_U_11
_atom_site_aniso_U_22
_atom_site_aniso_U_33
_atom_site_aniso_U_23
_atom_site_aniso_U_13
_atom_site_aniso_U_12
Br1 0.02107(12) 0.02801(13) 0.02622(13) -0.00337(10) -0.00716(10) -0.00119(11)
Br2 0.01473(11) 0.02980(13) 0.02156(12) -0.00109(10) 0.00265(9) -0.00073(10)
C1 0.0267(14) 0.0185(12) 0.0317(14) 0.0015(10) -0.0040(11) 0.0005(10)
C2 0.0334(14) 0.0207(13) 0.0313(14) 0.0033(12) 0.0070(12) -0.0041(11)
C3 0.0179(12) 0.0210(12) 0.0493(18) 0.0064(12) 0.0040(12) -0.0060(10)
C4 0.0283(13) 0.0210(12) 0.0388(15) -0.0013(12) -0.0110(13) -0.0081(11)
C5 0.0290(14) 0.0182(12) 0.0327(15) -0.0016(10) 0.0014(12) 0.0000(11)
C6 0.0310(15) 0.0278(15) 0.0470(18) 0.0161(14) 0.0108(14) 0.0023(12)
C7 0.0165(12) 0.0205(12) 0.0365(14) 0.0027(10) 0.0075(10) -0.0013(9)
C8 0.0286(15) 0.0216(14) 0.056(2) -0.0096(14) 0.0084(14) -0.0042(12)
C9 0.0270(15) 0.0323(15) 0.0410(17) -0.0188(14) 0.0045(13) -0.0005(12)
C10 0.0211(12) 0.0261(13) 0.0229(13) -0.0040(10) 0.0039(10) 0.0024(10)
C11 0.0470(18) 0.0400(17) 0.0190(13) -0.0023(12) 0.0087(13) 0.0087(15)
C12 0.0169(11) 0.0204(11) 0.0241(12) 0.0029(10) 0.0001(10) 0.0019(9)
C13 0.0162(12) 0.0186(12) 0.0314(14) -0.0001(10) 0.0058(10) 0.0011(9)
C14 0.0136(12) 0.0186(12) 0.0432(16) 0.0015(11) 0.0030(11) -0.0002(9)
C15 0.0167(11) 0.0316(14) 0.0398(15) 0.0070(12) -0.0086(12) 0.0005(11)
C16 0.0235(13) 0.0519(19) 0.0230(13) 0.0037(13) -0.0011(11) -0.0010(13)
C17 0.0153(11) 0.0473(17) 0.0255(14) 0.0020(12) 0.0020(11) 0.0029(12)
P1 0.0138(3) 0.0182(3) 0.0195(3) 0.0006(2) 0.0031(3) -0.0001(2)
Rh1 0.01330(8) 0.01711(8) 0.01890(9) -0.00077(7) -0.00021(7) -0.00032(7)

loop_
_atom_type_symbol
_atom_type_description
_atom_type_scat_dispersion_real
_atom_type_scat_dispersion_imag
_atom_type_scat_source
C C 0.0033 0.0016 'International Tables Vol C Tables 4.2.6.8 and 6.1.1.4'
H H 0.0000 0.0000 'International Tables Vol C Tables 4.2.6.8 and 6.1.1.4'
P P 0.1023 0.0942 'International Tables Vol C Tables 4.2.6.8 and 6.1.1.4'
Br Br -0.2901 2.4595 'International Tables Vol C Tables 4.2.6.8 and 6.1.1.4'
Rh Rh -1.1178 0.9187 'International Tables Vol C Tables 4.2.6.8 and 6.1.1.4'

loop_
_geom_angle_atom_site_label_1
_geom_angle_atom_site_label_2
_geom_angle_atom_site_label_3
_geom_angle
C5 C1 C2 108.5(3)
C5 C1 Rh1 71.47(16)
C2 C1 Rh1 68.14(15)
C5 C1 H1 125.7
C2 C1 H1 125.7
Rh1 C1 H1 125.7
C3 C2 C1 107.6(3)
C3 C2 Rh1 70.57(16)
C1 C2 Rh1 73.99(16)
C3 C2 H2 126.0
C1 C2 H2 126.0
Rh1 C2 H2 126.0
C2 C3 C4 108.6(2)
C2 C3 Rh1 71.32(16)
C4 C3 Rh1 70.49(15)
C2 C3 H3 125.7
C4 C3 H3 125.7
Rh1 C3 H3 125.7
C3 C4 C5 106.7(2)
C3 C4 Rh1 71.14(16)
C5 C4 Rh1 73.68(15)
C3 C4 H4 126.4
C5 C4 H4 126.4
Rh1 C4 H4 126.4
C1 C5 C4 108.4(3)
C1 C5 Rh1 72.56(16)
C4 C5 Rh1 67.60(14)
C1 C5 H5 125.8
C4 C5 H5 125.8
Rh1 C5 H5 125.8
C7 C6 H6A 109.5
C7 C6 H6B 109.5
H6A C6 H6B 109.5
C7 C6 H6C 109.5
H6A C6 H6C 109.5
H6B C6 H6C 109.5
C6 C7 C8 113.0(3)
C6 C7 P1 117.3(2)
C8 C7 P1 104.26(19)
C6 C7 H7 107.3
C8 C7 H7 107.3
P1 C7 H7 107.3
C9 C8 C7 109.4(2)
C9 C8 H8A 109.8
C7 C8 H8A 109.8
C9 C8 H8B 109.8
C7 C8 H8B 109.8
H8A C8 H8B 108.2
C8 C9 C10 106.3(3)
C8 C9 H9A 110.5
C10 C9 H9A 110.5
C8 C9 H9B 110.5
C10 C9 H9B 110.5
H9A C9 H9B 108.7
C11 C10 C9 114.7(3)
C11 C10 P1 116.19(19)
C9 C10 P1 103.22(19)
C11 C10 H10 107.4
C9 C10 H10 107.4
P1 C10 H10 107.4
C10 C11 H11A 109.5
C10 C11 H11B 109.5
H11A C11 H11B 109.5
C10 C11 H11C 109.5
H11A C11 H11C 109.5
H11B C11 H11C 109.5
C13 C12 C17 118.1(2)
C13 C12 P1 123.0(2)
C17 C12 P1 118.51(19)
C14 C13 C12 120.7(3)
C14 C13 H13 119.7
C12 C13 H13 119.7
C15 C14 C13 120.6(3)
C15 C14 H14 119.7
C13 C14 H14 119.7
C14 C15 C16 119.5(3)
C14 C15 H15 120.3
C16 C15 H15 120.3
C17 C16 C15 120.4(3)
C17 C16 H16 119.8
C15 C16 H16 119.8
C16 C17 C12 120.7(3)
C16 C17 H17 119.6
C12 C17 H17 119.6
C12 P1 C10 106.63(12)
C12 P1 C7 110.31(13)
C10 P1 C7 95.48(12)
C12 P1 Rh1 108.37(9)
C10 P1 Rh1 118.21(9)
C7 P1 Rh1 116.97(9)
C4 Rh1 C3 38.37(12)
C4 Rh1 C2 64.27(11)
C3 Rh1 C2 38.11(11)
C4 Rh1 C5 38.72(11)
C3 Rh1 C5 63.24(11)
C2 Rh1 C5 62.61(11)
C4 Rh1 C1 63.09(11)
C3 Rh1 C1 62.86(11)
C2 Rh1 C1 37.88(11)
C5 Rh1 C1 35.97(10)
C4 Rh1 P1 109.64(8)
C3 Rh1 P1 92.95(8)
C2 Rh1 P1 112.09(8)
C5 Rh1 P1 148.25(8)
C1 Rh1 P1 149.96(8)
C4 Rh1 Br1 158.09(8)
C3 Rh1 Br1 135.36(9)
C2 Rh1 Br1 100.51(8)
C5 Rh1 Br1 121.26(8)
C1 Rh1 Br1 95.13(7)
P1 Rh1 Br1 90.34(3)
C4 Rh1 Br2 97.14(9)
C3 Rh1 Br2 132.62(9)
C2 Rh1 Br2 155.18(8)
C5 Rh1 Br2 92.57(8)
C1 Rh1 Br2 120.19(8)
P1 Rh1 Br2 89.02(2)
Br1 Rh1 Br2 91.92(1)

loop_
_geom_bond_atom_site_label_1
_geom_bond_atom_site_label_2
_geom_bond_distance
Br1 Rh1 2.5061(7)
Br2 Rh1 2.5152(8)
C1 C5 1.380(4)
C1 C2 1.432(4)
C1 Rh1 2.242(3)
C1 H1 1.0000
C2 C3 1.410(4)
C2 Rh1 2.165(3)
C2 H2 1.0000
C3 C4 1.414(4)
C3 Rh1 2.155(3)
C3 H3 1.0000
C4 C5 1.452(4)
C4 Rh1 2.147(3)
C4 H4 1.0000
C5 Rh1 2.228(3)
C5 H5 1.0000
C6 C7 1.513(4)
C6 H6A 0.9800
C6 H6B 0.9800
C6 H6C 0.9800
C7 C8 1.524(4)
C7 P1 1.857(3)
C7 H7 1.0000
C8 C9 1.520(5)
C8 H8A 0.9900
C8 H8B 0.9900
C9 C10 1.528(4)
C9 H9A 0.9900
C9 H9B 0.9900
C10 C11 1.517(4)
C10 P1 1.847(3)
C10 H10 1.0000
C11 H11A 0.9800
C11 H11B 0.9800
C11 H11C 0.9800
C12 C13 1.396(4)
C12 C17 1.399(4)
C12 P1 1.814(3)
C13 C14 1.386(4)
C13 H13 0.9500
C14 C15 1.371(4)
C14 H14 0.9500
C15 C16 1.391(4)
C15 H15 0.9500
C16 C17 1.379(4)
C16 H16 0.9500
C17 H17 0.9500
P1 Rh1 2.2874(9)

loop_
_geom_torsion_atom_site_label_1
_geom_torsion_atom_site_label_2
_geom_torsion_atom_site_label_3
_geom_torsion_atom_site_label_4
_geom_torsion
C5 C1 C2 C3 -2.7(3)
Rh1 C1 C2 C3 -62.98(18)
C5 C1 C2 Rh1 60.3(2)
C1 C2 C3 C4 4.3(3)
Rh1 C2 C3 C4 -60.94(19)
C1 C2 C3 Rh1 65.23(18)
C2 C3 C4 C5 -4.2(3)
Rh1 C3 C4 C5 -65.65(18)
C2 C3 C4 Rh1 61.46(19)
C2 C1 C5 C4 0.1(3)
Rh1 C1 C5 C4 58.32(18)
C2 C1 C5 Rh1 -58.22(19)
C3 C4 C5 C1 2.5(3)
Rh1 C4 C5 C1 -61.4(2)
C3 C4 C5 Rh1 63.94(18)
C6 C7 C8 C9 -159.0(3)
P1 C7 C8 C9 -30.5(3)
C7 C8 C9 C10 49.7(3)
C8 C9 C10 C11 -170.3(2)
C8 C9 C10 P1 -43.0(3)
C17 C12 C13 C14 1.8(4)
P1 C12 C13 C14 174.7(2)
C12 C13 C14 C15 0.5(4)
C13 C14 C15 C16 -2.5(4)
C14 C15 C16 C17 2.2(5)
C15 C16 C17 C12 0.1(5)
C13 C12 C17 C16 -2.0(4)
P1 C12 C17 C16 -175.3(2)
C13 C12 P1 C10 16.6(3)
C17 C12 P1 C10 -170.5(2)
C13 C12 P1 C7 119.1(2)
C17 C12 P1 C7 -68.0(3)
C13 C12 P1 Rh1 -111.7(2)
C17 C12 P1 Rh1 61.2(2)
C11 C10 P1 C12 -98.2(2)
C9 C10 P1 C12 135.4(2)
C11 C10 P1 C7 148.7(2)
C9 C10 P1 C7 22.3(2)
C11 C10 P1 Rh1 24.1(3)
C9 C10 P1 Rh1 -102.35(19)
C6 C7 P1 C12 19.9(3)
C8 C7 P1 C12 -105.9(2)
C6 C7 P1 C10 129.8(2)
C8 C7 P1 C10 4.1(2)
C6 C7 P1 Rh1 -104.6(2)
C8 C7 P1 Rh1 129.68(17)
C5 C4 Rh1 C3 114.6(2)
C3 C4 Rh1 C2 -37.02(17)
C5 C4 Rh1 C2 77.57(18)
C3 C4 Rh1 C5 -114.6(2)
C3 C4 Rh1 C1 -79.45(19)
C5 C4 Rh1 C1 35.13(16)
C3 C4 Rh1 P1 68.72(17)
C5 C4 Rh1 P1 -176.69(14)
C3 C4 Rh1 Br1 -86.1(3)
C5 C4 Rh1 Br1 28.5(3)
C3 C4 Rh1 Br2 160.23(15)
C5 C4 Rh1 Br2 -85.18(16)
C2 C3 Rh1 C4 -118.5(2)
C4 C3 Rh1 C2 118.5(2)
C2 C3 Rh1 C5 -78.93(18)
C4 C3 Rh1 C5 39.57(16)
C2 C3 Rh1 C1 -38.40(16)
C4 C3 Rh1 C1 80.10(18)
C2 C3 Rh1 P1 122.99(16)
C4 C3 Rh1 P1 -118.51(16)
C2 C3 Rh1 Br1 29.5(2)
C4 C3 Rh1 Br1 148.02(14)
C2 C3 Rh1 Br2 -145.63(14)
C4 C3 Rh1 Br2 -27.1(2)
C3 C2 Rh1 C4 37.26(17)
C1 C2 Rh1 C4 -78.53(18)
C1 C2 Rh1 C3 -115.8(2)
C3 C2 Rh1 C5 80.73(19)
C1 C2 Rh1 C5 -35.07(16)
C3 C2 Rh1 C1 115.8(2)
C3 C2 Rh1 P1 -64.69(18)
C1 C2 Rh1 P1 179.51(14)
C3 C2 Rh1 Br1 -159.39(16)
C1 C2 Rh1 Br1 84.82(16)
C3 C2 Rh1 Br2 81.8(3)
C1 C2 Rh1 Br2 -34.0(3)
C1 C5 Rh1 C4 119.1(3)
C1 C5 Rh1 C3 79.9(2)
C4 C5 Rh1 C3 -39.21(18)
C1 C5 Rh1 C2 36.90(18)
C4 C5 Rh1 C2 -82.22(19)
C4 C5 Rh1 C1 -119.1(3)
C1 C5 Rh1 P1 125.05(17)
C4 C5 Rh1 P1 5.9(3)
C1 C5 Rh1 Br1 -48.85(19)
C4 C5 Rh1 Br1 -167.97(14)
C1 C5 Rh1 Br2 -142.66(17)
C4 C5 Rh1 Br2 98.22(16)
C5 C1 Rh1 C4 -37.79(19)
C2 C1 Rh1 C4 81.93(19)
C5 C1 Rh1 C3 -81.1(2)
C2 C1 Rh1 C3 38.64(17)
C5 C1 Rh1 C2 -119.7(3)
C2 C1 Rh1 C5 119.7(3)
C5 C1 Rh1 P1 -120.62(19)
C2 C1 Rh1 P1 -0.9(3)
C5 C1 Rh1 Br1 139.74(17)
C2 C1 Rh1 Br1 -100.54(16)
C5 C1 Rh1 Br2 44.5(2)
C2 C1 Rh1 Br2 164.24(14)
C12 P1 Rh1 C4 9.43(13)
C10 P1 Rh1 C4 -111.93(13)
C7 P1 Rh1 C4 134.83(14)
C12 P1 Rh1 C3 44.82(13)
C10 P1 Rh1 C3 -76.53(13)
C7 P1 Rh1 C3 170.23(14)
C12 P1 Rh1 C2 78.78(13)
C10 P1 Rh1 C2 -42.57(13)
C7 P1 Rh1 C2 -155.81(13)
C12 P1 Rh1 C5 5.49(18)
C10 P1 Rh1 C5 -115.86(17)
C7 P1 Rh1 C5 130.90(18)
C12 P1 Rh1 C1 79.38(18)
C10 P1 Rh1 C1 -41.97(18)
C7 P1 Rh1 C1 -155.21(18)
C12 P1 Rh1 Br1 -179.72(9)
C10 P1 Rh1 Br1 58.93(10)
C7 P1 Rh1 Br1 -54.31(11)
C12 P1 Rh1 Br2 -87.81(10)
C10 P1 Rh1 Br2 150.84(10)
C7 P1 Rh1 Br2 37.60(11)
